data_7201418
loop_
_publ_author_name
'Singh, Devendra'
'Baruah, Jubaraj B.'

_publ_section_title
;
 Different solvates of two isomeric dicarboxylic acids with pyridine
 and quinoline
;
_journal_issue 12
_journal_name_full CrystEngComm
_journal_page_first 2688
_journal_paper_doi 10.1039/b911084d
_journal_volume 11
_journal_year 2009
_chemical_formula_sum 'C55 H35 N5 O8'
_chemical_formula_weight 893.88
_chemical_name_systematic
;
?
;
_space_group_IT_number 14
_symmetry_cell_setting monoclinic
_symmetry_space_group_name_Hall '-P 2ybc'
_symmetry_space_group_name_H-M 'P 1 21/c 1'
_atom_sites_solution_hydrogens geom
_atom_sites_solution_primary direct
_atom_sites_solution_secondary difmap
_audit_creation_method SHELXL-97
_cell_angle_alpha 90.00
_cell_angle_beta 108.182(9)
_cell_angle_gamma 90.00
_cell_formula_units_Z 4
_cell_length_a 16.228(3)
_cell_length_b 15.687(3)
_cell_length_c 18.544(3)
_cell_measurement_reflns_used 1937
_cell_measurement_temperature 296(2)
_cell_measurement_theta_max 19.50
_cell_measurement_theta_min 2.28
_cell_volume 4485.0(14)
_computing_cell_refinement 'Bruker SMART'
_computing_data_collection 'Bruker SMART'
_computing_data_reduction 'Bruker SAINT'
_computing_molecular_graphics 'Bruker SHELXTL'
_computing_publication_material 'Bruker SHELXTL'
_computing_structure_refinement 'SHELXL-97 (Sheldrick, 1997)'
_computing_structure_solution 'SHELXS-97 (Sheldrick, 1990)'
_diffrn_ambient_temperature 296(2)
_diffrn_measured_fraction_theta_full 0.950
_diffrn_measured_fraction_theta_max 0.950
_diffrn_measurement_device_type 'CCD area detector'
_diffrn_measurement_method 'phi and omega scans'
_diffrn_radiation_monochromator graphite
_diffrn_radiation_source 'fine-focus sealed tube'
_diffrn_radiation_type MoK\a
_diffrn_radiation_wavelength 0.71073
_diffrn_reflns_av_R_equivalents 0.0678
_diffrn_reflns_av_sigmaI/netI 0.0647
_diffrn_reflns_limit_h_max 18
_diffrn_reflns_limit_h_min -18
_diffrn_reflns_limit_k_max 8
_diffrn_reflns_limit_k_min -17
_diffrn_reflns_limit_l_max 21
_diffrn_reflns_limit_l_min -21
_diffrn_reflns_number 28724
_diffrn_reflns_theta_full 24.50
_diffrn_reflns_theta_max 24.50
_diffrn_reflns_theta_min 1.32
_exptl_absorpt_coefficient_mu 0.090
_exptl_absorpt_correction_type none
_exptl_crystal_colour yellow
_exptl_crystal_density_diffrn 1.324
_exptl_crystal_density_method 'not measured'
_exptl_crystal_description blocks
_exptl_crystal_F_000 1856
_exptl_crystal_size_max 0.42
_exptl_crystal_size_mid 0.22
_exptl_crystal_size_min 0.18
_refine_diff_density_max 0.733
_refine_diff_density_min -0.347
_refine_diff_density_rms 0.061
_refine_ls_extinction_method none
_refine_ls_goodness_of_fit_ref 1.004
_refine_ls_hydrogen_treatment constr
_refine_ls_matrix_type full
_refine_ls_number_parameters 601
_refine_ls_number_reflns 7096
_refine_ls_number_restraints 0
_refine_ls_restrained_S_all 1.004
_refine_ls_R_factor_all 0.2006
_refine_ls_R_factor_gt 0.0911
_refine_ls_shift/su_max 0.000
_refine_ls_shift/su_mean 0.000
_refine_ls_structure_factor_coef Fsqd
_refine_ls_weighting_details 'calc w=1/[\s^2^(Fo^2^)+(0.1927P)^2^+0.0000P] where P=(Fo^2^+2Fc^2^)/3'
_refine_ls_weighting_scheme calc
_refine_ls_wR_factor_gt 0.2657
_refine_ls_wR_factor_ref 0.3535
_reflns_number_gt 2714
_reflns_number_total 7096
_reflns_threshold_expression >2sigma(I)
_cod_data_source_file b911084d.txt
_cod_data_source_block 1
_cod_depositor_comments
;
The following automatic conversions were performed:
'_symmetry_cell_setting' value 'Monoclinic' changed to 'monoclinic'
according to '/home/saulius/struct/CIF-dictionaries/cif_core.dic'
dictionary named 'cif_core.dic' version 2.4.1 from 2010-06-29.

Automatic conversion script
Id: cif_fix_enum 1527 2010-12-29 10:47:43Z saulius 
;
_cod_original_sg_symbol_H-M P2(1)/C
_cod_database_code 7201418

loop_
_symmetry_equiv_pos_as_xyz
'x, y, z'
'-x, y+1/2, -z+1/2'
'-x, -y, -z'
'x, -y-1/2, z-1/2'

loop_
_atom_site_label
_atom_site_type_symbol
_atom_site_fract_x
_atom_site_fract_y
_atom_site_fract_z
_atom_site_U_iso_or_equiv
_atom_site_adp_type
_atom_site_occupancy
_atom_site_symmetry_multiplicity
_atom_site_calc_flag
_atom_site_refinement_flags
_atom_site_disorder_assembly
_atom_site_disorder_group
C51 C 0.1104(6) 0.8148(6) 0.2567(6) 0.218(7) Uani 1 1 d G . .
H51 H 0.1099 0.8739 0.2529 0.261 Uiso 1 1 calc R . .
C52 C 0.1659(4) 0.7751(9) 0.3205(5) 0.252(11) Uani 1 1 d G . .
H52 H 0.2024 0.8076 0.3593 0.303 Uiso 1 1 calc R . .
C53 C 0.1667(5) 0.6867(10) 0.3262(5) 0.254(10) Uani 1 1 d G . .
H53 H 0.2038 0.6601 0.3688 0.304 Uiso 1 1 calc R . .
C54 C 0.1121(6) 0.6381(6) 0.2681(7) 0.221(7) Uani 1 1 d G . .
H54 H 0.1126 0.5789 0.2719 0.265 Uiso 1 1 calc R . .
C55 C 0.0566(5) 0.6778(6) 0.2043(5) 0.118(3) Uani 1 1 d G . .
C50 C 0.0558(4) 0.7662(6) 0.1986(4) 0.127(3) Uani 1 1 d G . .
O1 O -0.1972(3) 0.5983(3) 0.4227(2) 0.1037(15) Uani 1 1 d . . .
O2 O -0.3337(3) 0.5559(3) 0.3737(3) 0.1143(17) Uani 1 1 d . . .
H2 H -0.3347 0.5673 0.4166 0.172 Uiso 1 1 d R . .
O3 O -0.1787(3) 0.7444(3) 0.2735(3) 0.1050(15) Uani 1 1 d . . .
O4 O -0.0388(3) 0.5027(3) 0.3760(2) 0.0965(14) Uani 1 1 d . . .
O5 O 0.1501(2) 0.9910(3) 0.5256(3) 0.1017(15) Uani 1 1 d . . .
O6 O 0.2842(2) 0.7484(3) 0.6367(2) 0.0937(14) Uani 1 1 d . . .
O7 O 0.3184(3) 0.8633(3) 0.4932(3) 0.1042(15) Uani 1 1 d . . .
O8 O 0.4567(3) 0.8899(3) 0.5479(3) 0.1307(19) Uani 1 1 d . . .
H8 H 0.4605 0.8685 0.5088 0.196 Uiso 1 1 d R . .
N1 N -0.1059(3) 0.6244(3) 0.3232(3) 0.0727(13) Uani 1 1 d . . .
N2 N 0.2148(2) 0.8697(3) 0.5841(2) 0.0670(12) Uani 1 1 d . . .
C1 C -0.2561(4) 0.5698(4) 0.3695(4) 0.0762(17) Uani 1 1 d . . .
C2 C -0.2464(4) 0.5493(4) 0.2940(3) 0.0737(16) Uani 1 1 d . . .
C3 C -0.3136(4) 0.5030(4) 0.2407(4) 0.092(2) Uani 1 1 d . . .
H3 H -0.3624 0.4856 0.2530 0.111 Uiso 1 1 calc R . .
C4 C -0.3057(5) 0.4841(5) 0.1704(4) 0.104(2) Uani 1 1 d . . .
H4 H -0.3498 0.4541 0.1354 0.125 Uiso 1 1 calc R . .
C5 C -0.2355(5) 0.5082(5) 0.1516(4) 0.107(2) Uani 1 1 d . . .
H5 H -0.2317 0.4945 0.1040 0.129 Uiso 1 1 calc R . .
C6 C -0.1689(4) 0.5532(5) 0.2023(4) 0.100(2) Uani 1 1 d . . .
H6 H -0.1202 0.5690 0.1892 0.120 Uiso 1 1 calc R . .
C7 C -0.1755(3) 0.5745(4) 0.2725(4) 0.0758(17) Uani 1 1 d . . .
C8 C -0.1159(4) 0.7116(5) 0.3189(4) 0.0808(18) Uani 1 1 d . . .
C9 C -0.0461(3) 0.7631(4) 0.3718(3) 0.0679(15) Uani 1 1 d . . .
C10 C -0.0489(3) 0.8505(4) 0.3684(4) 0.0860(19) Uani 1 1 d . . .
H10 H -0.0942 0.8771 0.3317 0.103 Uiso 1 1 calc R . .
C11 C 0.0155(3) 0.9007(4) 0.4192(4) 0.088(2) Uani 1 1 d . . .
H11 H 0.0129 0.9599 0.4159 0.106 Uiso 1 1 calc R . .
C12 C 0.0827(3) 0.8610(4) 0.4741(3) 0.0672(15) Uani 1 1 d . . .
C13 C 0.1498(3) 0.9141(4) 0.5284(3) 0.0716(16) Uani 1 1 d . . .
C22 C 0.2864(3) 0.9197(4) 0.6326(3) 0.0700(16) Uani 1 1 d . . .
C23 C 0.2750(4) 0.9571(5) 0.6948(4) 0.098(2) Uani 1 1 d . . .
H23 H 0.2223 0.9517 0.7044 0.117 Uiso 1 1 calc R . .
C24 C 0.3434(7) 1.0041(5) 0.7449(4) 0.121(3) Uani 1 1 d . . .
H24 H 0.3364 1.0296 0.7879 0.145 Uiso 1 1 calc R . .
C25 C 0.4194(6) 1.0115(5) 0.7291(5) 0.112(3) Uani 1 1 d . . .
H25 H 0.4647 1.0431 0.7610 0.135 Uiso 1 1 calc R . .
C26 C 0.4291(4) 0.9735(4) 0.6679(4) 0.091(2) Uani 1 1 d . . .
H26 H 0.4824 0.9774 0.6592 0.109 Uiso 1 1 calc R . .
C27 C 0.3632(3) 0.9285(4) 0.6171(3) 0.0672(15) Uani 1 1 d . . .
C28 C 0.3753(4) 0.8906(4) 0.5469(5) 0.084(2) Uani 1 1 d . . .
C14 C 0.2235(3) 0.7797(4) 0.5894(3) 0.0672(15) Uani 1 1 d . . .
C15 C 0.1537(3) 0.7305(4) 0.5355(3) 0.0589(14) Uani 1 1 d . . .
C16 C 0.1553(3) 0.6436(4) 0.5402(3) 0.0752(17) Uani 1 1 d . . .
H16 H 0.1993 0.6170 0.5781 0.090 Uiso 1 1 calc R . .
C17 C 0.0916(3) 0.5935(4) 0.4889(3) 0.0772(17) Uani 1 1 d . . .
H17 H 0.0935 0.5344 0.4931 0.093 Uiso 1 1 calc R . .
C18 C 0.0258(3) 0.6324(4) 0.4321(3) 0.0657(15) Uani 1 1 d . . .
C19 C -0.0397(3) 0.5802(5) 0.3766(3) 0.0748(16) Uani 1 1 d . . .
C20 C 0.0223(3) 0.7225(4) 0.4278(3) 0.0607(14) Uani 1 1 d . . .
C21 C 0.0870(3) 0.7712(4) 0.4794(3) 0.0591(14) Uani 1 1 d . . .
N4 N 0.5221(5) 0.3204(4) 0.0810(4) 0.122(2) Uani 1 1 d . . .
C38 C 0.5816(6) 0.2826(6) 0.1344(7) 0.124(3) Uani 1 1 d . . .
H38 H 0.6373 0.2836 0.1304 0.149 Uiso 1 1 calc R . .
C39 C 0.5718(7) 0.2412(6) 0.1962(6) 0.129(3) Uani 1 1 d . . .
H39 H 0.6194 0.2167 0.2319 0.155 Uiso 1 1 calc R . .
C40 C 0.4911(9) 0.2362(6) 0.2050(5) 0.138(3) Uani 1 1 d . . .
H40 H 0.4812 0.2083 0.2458 0.165 Uiso 1 1 calc R . .
C41 C 0.4200(6) 0.2791(5) 0.1439(5) 0.096(2) Uani 1 1 d . . .
C42 C 0.3406(9) 0.2804(6) 0.1503(6) 0.139(3) Uani 1 1 d . . .
H42 H 0.3270 0.2549 0.1905 0.167 Uiso 1 1 calc R . .
C43 C 0.2815(7) 0.3217(7) 0.0936(8) 0.150(4) Uani 1 1 d . . .
H43 H 0.2250 0.3229 0.0959 0.180 Uiso 1 1 calc R . .
C44 C 0.2952(5) 0.3614(6) 0.0343(6) 0.119(3) Uani 1 1 d . . .
H44 H 0.2490 0.3884 -0.0011 0.143 Uiso 1 1 calc R . .
C45 C 0.3746(5) 0.3634(5) 0.0244(5) 0.123(3) Uani 1 1 d . . .
H45 H 0.3853 0.3900 -0.0166 0.147 Uiso 1 1 calc R . .
C46 C 0.4452(5) 0.3173(4) 0.0876(5) 0.092(2) Uani 1 1 d . . .
N3 N 0.3612(4) 0.3848(4) 0.5034(3) 0.0990(17) Uani 1 1 d . . .
C29 C 0.2955(7) 0.3508(6) 0.4512(6) 0.142(3) Uani 1 1 d . . .
H29 H 0.2406 0.3528 0.4570 0.170 Uiso 1 1 calc R . .
C30 C 0.3060(10) 0.3114(7) 0.3870(6) 0.178(5) Uani 1 1 d . . .
H30 H 0.2589 0.2868 0.3507 0.214 Uiso 1 1 calc R . .
C31 C 0.3830(12) 0.3097(7) 0.3789(7) 0.172(5) Uani 1 1 d . . .
H31 H 0.3886 0.2870 0.3344 0.206 Uiso 1 1 calc R . .
C32 C 0.4588(9) 0.3407(5) 0.4347(5) 0.124(3) Uani 1 1 d . . .
C33 C 0.5422(12) 0.3387(9) 0.4296(10) 0.178(7) Uani 1 1 d . . .
H33 H 0.5525 0.3143 0.3876 0.214 Uiso 1 1 calc R . .
C34 C 0.6072(11) 0.3716(10) 0.4851(11) 0.186(7) Uani 1 1 d . . .
H34 H 0.6631 0.3702 0.4815 0.223 Uiso 1 1 calc R . .
C35 C 0.5929(6) 0.4081(6) 0.5482(7) 0.139(3) Uani 1 1 d . . .
H35 H 0.6395 0.4295 0.5872 0.166 Uiso 1 1 calc R . .
C36 C 0.5109(6) 0.4127(5) 0.5538(5) 0.102(2) Uani 1 1 d . . .
H36 H 0.5014 0.4383 0.5958 0.122 Uiso 1 1 calc R . .
C37 C 0.4421(6) 0.3789(4) 0.4961(5) 0.092(2) Uani 1 1 d . . .
N5 N 0.0046(5) 0.6292(5) 0.1465(5) 0.129(2) Uani 1 1 d . . .
C47 C -0.0475(6) 0.6691(9) 0.0872(6) 0.135(3) Uani 1 1 d . . .
H47 H -0.0812 0.6364 0.0470 0.162 Uiso 1 1 calc R . .
C48 C -0.0549(7) 0.7555(8) 0.0815(7) 0.149(4) Uani 1 1 d . . .
H48 H -0.0961 0.7801 0.0401 0.179 Uiso 1 1 calc R . .
C49 C -0.0053(9) 0.8027(7) 0.1331(8) 0.163(6) Uani 1 1 d . . .
H49 H -0.0091 0.8617 0.1279 0.196 Uiso 1 1 calc R . .

loop_
_atom_site_aniso_label
_atom_site_aniso_U_11
_atom_site_aniso_U_22
_atom_site_aniso_U_33
_atom_site_aniso_U_23
_atom_site_aniso_U_13
_atom_site_aniso_U_12
C51 0.182(11) 0.253(15) 0.277(17) -0.141(14) 0.156(12) -0.123(12)
C52 0.101(8) 0.52(3) 0.122(10) -0.018(13) 0.013(7) -0.050(12)
C53 0.136(11) 0.46(3) 0.213(16) -0.082(16) 0.127(12) -0.008(13)
C54 0.139(9) 0.42(2) 0.131(10) 0.036(13) 0.080(8) 0.116(13)
C55 0.107(6) 0.125(8) 0.147(9) -0.014(7) 0.077(7) -0.014(6)
C50 0.113(7) 0.169(11) 0.119(8) -0.038(8) 0.066(6) -0.043(7)
O1 0.081(3) 0.147(4) 0.077(3) -0.012(3) 0.016(2) -0.013(3)
O2 0.086(3) 0.146(4) 0.122(4) -0.033(3) 0.049(3) -0.037(3)
O3 0.080(3) 0.102(4) 0.101(3) 0.020(3) -0.017(2) -0.005(3)
O4 0.089(3) 0.069(3) 0.114(4) -0.006(3) 0.006(2) -0.008(2)
O5 0.079(3) 0.062(3) 0.143(4) 0.006(3) 0.004(3) -0.006(2)
O6 0.080(3) 0.082(3) 0.091(3) 0.016(2) -0.014(2) 0.002(2)
O7 0.081(3) 0.147(4) 0.081(3) 0.001(3) 0.019(3) 0.000(3)
O8 0.080(3) 0.150(5) 0.170(5) -0.029(4) 0.051(3) -0.012(3)
N1 0.060(3) 0.071(4) 0.078(3) 0.001(3) 0.007(2) -0.013(3)
N2 0.053(3) 0.068(4) 0.074(3) 0.002(3) 0.011(2) -0.003(2)
C1 0.069(4) 0.068(4) 0.085(5) 0.000(3) 0.015(4) -0.005(3)
C2 0.071(4) 0.075(4) 0.070(4) -0.001(3) 0.014(3) 0.003(3)
C3 0.072(4) 0.097(5) 0.097(5) -0.006(4) 0.010(4) -0.023(4)
C4 0.092(5) 0.115(6) 0.089(6) -0.023(4) 0.005(4) -0.019(4)
C5 0.100(5) 0.141(7) 0.076(5) -0.028(4) 0.020(4) -0.023(5)
C6 0.093(5) 0.132(7) 0.078(5) -0.004(4) 0.031(4) -0.021(4)
C7 0.059(3) 0.088(5) 0.075(4) 0.001(3) 0.013(3) -0.015(3)
C8 0.067(4) 0.084(5) 0.080(4) 0.015(4) 0.005(3) -0.009(3)
C9 0.055(3) 0.060(4) 0.080(4) 0.015(3) 0.007(3) -0.001(3)
C10 0.060(4) 0.085(5) 0.100(5) 0.023(4) 0.004(3) 0.000(3)
C11 0.065(3) 0.054(4) 0.130(5) 0.022(4) 0.008(4) 0.000(3)
C12 0.045(3) 0.072(5) 0.082(4) 0.015(3) 0.017(3) 0.004(3)
C13 0.056(3) 0.051(4) 0.103(5) -0.003(3) 0.018(3) -0.005(3)
C22 0.070(4) 0.063(4) 0.070(4) -0.002(3) 0.011(3) -0.007(3)
C23 0.097(5) 0.098(5) 0.104(6) -0.014(4) 0.041(4) -0.019(4)
C24 0.166(8) 0.104(6) 0.083(5) -0.018(4) 0.025(6) -0.025(6)
C25 0.109(6) 0.103(6) 0.102(7) -0.002(5) 0.000(5) -0.033(5)
C26 0.068(4) 0.091(5) 0.094(5) 0.011(4) -0.003(4) -0.013(4)
C27 0.052(3) 0.069(4) 0.072(4) 0.010(3) 0.006(3) -0.001(3)
C28 0.056(4) 0.079(5) 0.111(6) 0.027(4) 0.018(4) -0.002(3)
C14 0.059(3) 0.070(5) 0.071(4) 0.012(3) 0.017(3) -0.002(3)
C15 0.047(3) 0.054(4) 0.069(4) 0.006(3) 0.008(3) -0.002(3)
C16 0.064(3) 0.074(5) 0.077(4) 0.010(3) 0.006(3) 0.005(3)
C17 0.070(3) 0.057(4) 0.093(4) 0.001(3) 0.010(3) -0.002(3)
C18 0.056(3) 0.061(4) 0.076(4) 0.005(3) 0.014(3) 0.003(3)
C19 0.063(3) 0.077(5) 0.077(4) 0.004(4) 0.011(3) -0.005(4)
C20 0.052(3) 0.057(4) 0.071(4) 0.014(3) 0.016(3) 0.003(3)
C21 0.044(3) 0.057(4) 0.077(4) 0.005(3) 0.020(3) -0.003(3)
N4 0.118(5) 0.101(5) 0.146(6) -0.027(4) 0.040(5) -0.006(4)
C38 0.103(6) 0.105(7) 0.132(8) -0.008(6) -0.011(6) 0.004(5)
C39 0.137(8) 0.123(8) 0.091(7) -0.012(5) -0.017(6) 0.036(6)
C40 0.205(10) 0.110(7) 0.095(7) -0.025(5) 0.042(8) 0.003(8)
C41 0.098(6) 0.083(5) 0.120(7) -0.040(5) 0.052(6) -0.012(4)
C42 0.185(10) 0.110(8) 0.141(9) -0.030(6) 0.080(8) -0.033(7)
C43 0.159(9) 0.133(9) 0.155(10) -0.009(7) 0.044(9) -0.002(7)
C44 0.082(5) 0.139(8) 0.133(8) 0.004(6) 0.030(5) 0.017(5)
C45 0.111(6) 0.100(6) 0.154(8) -0.026(5) 0.037(6) 0.005(5)
C46 0.072(4) 0.074(5) 0.125(7) -0.037(4) 0.025(5) -0.003(4)
N3 0.119(5) 0.094(4) 0.079(4) -0.004(3) 0.024(4) -0.022(4)
C29 0.169(8) 0.160(9) 0.093(7) 0.006(6) 0.037(6) -0.037(7)
C30 0.261(15) 0.191(11) 0.077(8) -0.037(7) 0.044(9) -0.073(11)
C31 0.296(17) 0.161(10) 0.087(8) 0.001(7) 0.100(11) -0.016(11)
C32 0.218(11) 0.091(6) 0.077(6) 0.011(4) 0.066(8) 0.010(6)
C33 0.267(18) 0.131(10) 0.210(17) 0.042(10) 0.180(15) 0.070(11)
C34 0.213(15) 0.163(14) 0.237(19) 0.086(13) 0.149(14) 0.079(12)
C35 0.119(7) 0.128(8) 0.180(10) 0.051(7) 0.061(7) 0.030(6)
C36 0.115(6) 0.088(6) 0.103(6) 0.020(4) 0.036(5) 0.008(5)
C37 0.125(6) 0.078(5) 0.090(6) 0.018(4) 0.058(5) 0.008(4)
N5 0.134(6) 0.117(6) 0.154(7) -0.015(5) 0.069(5) -0.020(5)
C47 0.108(6) 0.182(12) 0.120(8) 0.019(7) 0.044(6) -0.012(7)
C48 0.177(10) 0.110(9) 0.207(12) 0.057(9) 0.126(10) 0.052(8)
C49 0.220(13) 0.105(9) 0.222(14) -0.077(9) 0.153(12) -0.072(9)

loop_
_atom_type_symbol
_atom_type_description
_atom_type_scat_dispersion_real
_atom_type_scat_dispersion_imag
_atom_type_scat_source
C C 0.0033 0.0016 'International Tables Vol C Tables 4.2.6.8 and 6.1.1.4'
H H 0.0000 0.0000 'International Tables Vol C Tables 4.2.6.8 and 6.1.1.4'
N N 0.0061 0.0033 'International Tables Vol C Tables 4.2.6.8 and 6.1.1.4'
O O 0.0106 0.0060 'International Tables Vol C Tables 4.2.6.8 and 6.1.1.4'

loop_
_geom_angle_atom_site_label_1
_geom_angle_atom_site_label_2
_geom_angle_atom_site_label_3
_geom_angle
_geom_angle_site_symmetry_1
_geom_angle_site_symmetry_3
_geom_angle_publ_flag
C52 C51 C50 120.0 . . ?
C52 C51 H51 120.0 . . ?
C50 C51 H51 120.0 . . ?
C51 C52 C53 120.0 . . ?
C51 C52 H52 120.0 . . ?
C53 C52 H52 120.0 . . ?
C54 C53 C52 120.0 . . ?
C54 C53 H53 120.0 . . ?
C52 C53 H53 120.0 . . ?
C55 C54 C53 120.0 . . ?
C55 C54 H54 120.0 . . ?
C53 C54 H54 120.0 . . ?
N5 C55 C50 120.4(8) . . ?
N5 C55 C54 119.6(8) . . ?
C50 C55 C54 120.0 . . ?
C55 C50 C51 120.0 . . ?
C55 C50 C49 116.9(8) . . ?
C51 C50 C49 123.0(8) . . ?
C1 O2 H2 109.5 . . ?
C28 O8 H8 110.1 . . ?
C8 N1 C19 125.8(5) . . ?
C8 N1 C7 116.4(5) . . ?
C19 N1 C7 117.5(5) . . ?
C13 N2 C14 125.3(5) . . ?
C13 N2 C22 117.2(5) . . ?
C14 N2 C22 116.7(4) . . ?
O1 C1 O2 122.5(6) . . ?
O1 C1 C2 123.5(5) . . ?
O2 C1 C2 114.0(5) . . ?
C7 C2 C3 118.1(6) . . ?
C7 C2 C1 123.2(5) . . ?
C3 C2 C1 118.7(6) . . ?
C4 C3 C2 119.3(6) . . ?
C4 C3 H3 120.4 . . ?
C2 C3 H3 120.4 . . ?
C5 C4 C3 121.3(6) . . ?
C5 C4 H4 119.4 . . ?
C3 C4 H4 119.4 . . ?
C4 C5 C6 120.8(7) . . ?
C4 C5 H5 119.6 . . ?
C6 C5 H5 119.6 . . ?
C7 C6 C5 119.4(6) . . ?
C7 C6 H6 120.3 . . ?
C5 C6 H6 120.3 . . ?
C6 C7 C2 121.2(6) . . ?
C6 C7 N1 117.9(5) . . ?
C2 C7 N1 121.0(6) . . ?
O3 C8 N1 121.2(6) . . ?
O3 C8 C9 122.0(6) . . ?
N1 C8 C9 116.8(5) . . ?
C10 C9 C20 119.4(5) . . ?
C10 C9 C8 120.4(5) . . ?
C20 C9 C8 120.2(6) . . ?
C9 C10 C11 121.4(5) . . ?
C9 C10 H10 119.3 . . ?
C11 C10 H10 119.3 . . ?
C12 C11 C10 119.3(6) . . ?
C12 C11 H11 120.3 . . ?
C10 C11 H11 120.3 . . ?
C11 C12 C21 120.6(5) . . ?
C11 C12 C13 119.3(6) . . ?
C21 C12 C13 120.1(5) . . ?
O5 C13 N2 120.9(5) . . ?
O5 C13 C12 122.8(6) . . ?
N2 C13 C12 116.3(6) . . ?
C23 C22 C27 120.5(6) . . ?
C23 C22 N2 117.6(5) . . ?
C27 C22 N2 121.9(6) . . ?
C22 C23 C24 119.8(7) . . ?
C22 C23 H23 120.1 . . ?
C24 C23 H23 120.1 . . ?
C25 C24 C23 118.9(8) . . ?
C25 C24 H24 120.6 . . ?
C23 C24 H24 120.6 . . ?
C26 C25 C24 120.1(7) . . ?
C26 C25 H25 120.0 . . ?
C24 C25 H25 120.0 . . ?
C25 C26 C27 122.5(7) . . ?
C25 C26 H26 118.8 . . ?
C27 C26 H26 118.8 . . ?
C22 C27 C26 118.2(6) . . ?
C22 C27 C28 120.9(5) . . ?
C26 C27 C28 120.9(6) . . ?
O7 C28 O8 121.0(7) . . ?
O7 C28 C27 125.8(5) . . ?
O8 C28 C27 113.2(6) . . ?
O6 C14 N2 119.9(5) . . ?
O6 C14 C15 124.3(6) . . ?
N2 C14 C15 115.8(5) . . ?
C16 C15 C21 119.8(5) . . ?
C16 C15 C14 119.0(5) . . ?
C21 C15 C14 121.2(5) . . ?
C15 C16 C17 121.3(5) . . ?
C15 C16 H16 119.4 . . ?
C17 C16 H16 119.4 . . ?
C18 C17 C16 119.8(6) . . ?
C18 C17 H17 120.1 . . ?
C16 C17 H17 120.1 . . ?
C17 C18 C20 119.4(5) . . ?
C17 C18 C19 120.1(6) . . ?
C20 C18 C19 120.5(5) . . ?
O4 C19 N1 119.9(6) . . ?
O4 C19 C18 123.6(6) . . ?
N1 C19 C18 116.4(6) . . ?
C21 C20 C9 120.3(5) . . ?
C21 C20 C18 119.7(5) . . ?
C9 C20 C18 120.0(5) . . ?
C15 C21 C20 119.9(5) . . ?
C15 C21 C12 121.1(5) . . ?
C20 C21 C12 119.0(5) . . ?
C38 N4 C46 115.0(8) . . ?
N4 C38 C39 127.2(9) . . ?
N4 C38 H38 116.4 . . ?
C39 C38 H38 116.4 . . ?
C38 C39 C40 119.4(9) . . ?
C38 C39 H39 120.3 . . ?
C40 C39 H39 120.3 . . ?
C39 C40 C41 115.0(9) . . ?
C39 C40 H40 122.5 . . ?
C41 C40 H40 122.5 . . ?
C42 C41 C46 126.0(10) . . ?
C42 C41 C40 118.5(11) . . ?
C46 C41 C40 115.4(8) . . ?
C41 C42 C43 114.3(10) . . ?
C41 C42 H42 122.8 . . ?
C43 C42 H42 122.8 . . ?
C44 C43 C42 127.0(11) . . ?
C44 C43 H43 116.5 . . ?
C42 C43 H43 116.5 . . ?
C43 C44 C45 121.9(9) . . ?
C43 C44 H44 119.1 . . ?
C45 C44 H44 119.1 . . ?
C44 C45 C46 113.5(8) . . ?
C44 C45 H45 123.2 . . ?
C46 C45 H45 123.2 . . ?
N4 C46 C41 127.9(8) . . ?
N4 C46 C45 114.9(9) . . ?
C41 C46 C45 117.2(7) . . ?
C29 N3 C37 119.1(8) . . ?
N3 C29 C30 121.4(10) . . ?
N3 C29 H29 119.3 . . ?
C30 C29 H29 119.3 . . ?
C31 C30 C29 118.9(12) . . ?
C31 C30 H30 120.6 . . ?
C29 C30 H30 120.6 . . ?
C30 C31 C32 123.5(12) . . ?
C30 C31 H31 118.2 . . ?
C32 C31 H31 118.2 . . ?
C33 C32 C37 120.7(12) . . ?
C33 C32 C31 125.8(12) . . ?
C37 C32 C31 113.4(11) . . ?
C34 C33 C32 119.8(16) . . ?
C34 C33 H33 120.1 . . ?
C32 C33 H33 120.1 . . ?
C33 C34 C35 120.8(17) . . ?
C33 C34 H34 119.6 . . ?
C35 C34 H34 119.6 . . ?
C36 C35 C34 120.6(12) . . ?
C36 C35 H35 119.7 . . ?
C34 C35 H35 119.7 . . ?
C35 C36 C37 119.3(9) . . ?
C35 C36 H36 120.4 . . ?
C37 C36 H36 120.4 . . ?
N3 C37 C36 117.7(7) . . ?
N3 C37 C32 123.5(10) . . ?
C36 C37 C32 118.8(9) . . ?
C47 N5 C55 117.9(9) . . ?
N5 C47 C48 123.8(11) . . ?
N5 C47 H47 118.1 . . ?
C48 C47 H47 118.1 . . ?
C49 C48 C47 120.0(12) . . ?
C49 C48 H48 120.0 . . ?
C47 C48 H48 120.0 . . ?
C48 C49 C50 120.8(11) . . ?
C48 C49 H49 119.6 . . ?
C50 C49 H49 119.6 . . ?

loop_
_geom_bond_atom_site_label_1
_geom_bond_atom_site_label_2
_geom_bond_distance
_geom_bond_site_symmetry_2
_geom_bond_publ_flag
C51 C52 1.3900 . ?
C51 C50 1.3900 . ?
C51 H51 0.9300 . ?
C52 C53 1.3900 . ?
C52 H52 0.9300 . ?
C53 C54 1.3900 . ?
C53 H53 0.9300 . ?
C54 C55 1.3900 . ?
C54 H54 0.9300 . ?
C55 N5 1.370(9) . ?
C55 C50 1.3900 . ?
C50 C49 1.427(14) . ?
O1 C1 1.223(6) . ?
O2 C1 1.305(6) . ?
O2 H2 0.8193 . ?
O3 C8 1.216(6) . ?
O4 C19 1.215(6) . ?
O5 C13 1.207(6) . ?
O6 C14 1.201(6) . ?
O7 C28 1.205(7) . ?
O8 C28 1.316(7) . ?
O8 H8 0.8181 . ?
N1 C8 1.376(7) . ?
N1 C19 1.398(7) . ?
N1 C7 1.453(7) . ?
N2 C13 1.409(7) . ?
N2 C14 1.419(7) . ?
N2 C22 1.455(6) . ?
C1 C2 1.492(8) . ?
C2 C7 1.387(7) . ?
C2 C3 1.422(8) . ?
C3 C4 1.381(9) . ?
C3 H3 0.9300 . ?
C4 C5 1.346(9) . ?
C4 H4 0.9300 . ?
C5 C6 1.385(8) . ?
C5 H5 0.9300 . ?
C6 C7 1.379(8) . ?
C6 H6 0.9300 . ?
C8 C9 1.484(8) . ?
C9 C10 1.374(8) . ?
C9 C20 1.413(7) . ?
C10 C11 1.409(8) . ?
C10 H10 0.9300 . ?
C11 C12 1.386(7) . ?
C11 H11 0.9300 . ?
C12 C21 1.413(7) . ?
C12 C13 1.486(8) . ?
C22 C23 1.358(8) . ?
C22 C27 1.371(7) . ?
C23 C24 1.413(9) . ?
C23 H23 0.9300 . ?
C24 C25 1.359(10) . ?
C24 H24 0.9300 . ?
C25 C26 1.335(10) . ?
C25 H25 0.9300 . ?
C26 C27 1.378(8) . ?
C26 H26 0.9300 . ?
C27 C28 1.499(9) . ?
C14 C15 1.474(7) . ?
C15 C16 1.366(7) . ?
C15 C21 1.400(7) . ?
C16 C17 1.406(7) . ?
C16 H16 0.9300 . ?
C17 C18 1.385(7) . ?
C17 H17 0.9300 . ?
C18 C20 1.416(7) . ?
C18 C19 1.475(8) . ?
C20 C21 1.404(7) . ?
N4 C38 1.291(10) . ?
N4 C46 1.293(8) . ?
C38 C39 1.369(12) . ?
C38 H38 0.9300 . ?
C39 C40 1.371(12) . ?
C39 H39 0.9300 . ?
C40 C41 1.500(12) . ?
C40 H40 0.9300 . ?
C41 C42 1.330(11) . ?
C41 C46 1.372(10) . ?
C42 C43 1.348(12) . ?
C42 H42 0.9300 . ?
C43 C44 1.343(12) . ?
C43 H43 0.9300 . ?
C44 C45 1.357(10) . ?
C44 H44 0.9300 . ?
C45 C46 1.540(10) . ?
C45 H45 0.9300 . ?
N3 C29 1.310(9) . ?
N3 C37 1.364(8) . ?
C29 C30 1.399(13) . ?
C29 H29 0.9300 . ?
C30 C31 1.304(14) . ?
C30 H30 0.9300 . ?
C31 C32 1.423(14) . ?
C31 H31 0.9300 . ?
C32 C33 1.385(15) . ?
C32 C37 1.388(10) . ?
C33 C34 1.327(17) . ?
C33 H33 0.9300 . ?
C34 C35 1.386(16) . ?
C34 H34 0.9300 . ?
C35 C36 1.369(11) . ?
C35 H35 0.9300 . ?
C36 C37 1.387(9) . ?
C36 H36 0.9300 . ?
N5 C47 1.317(10) . ?
C47 C48 1.361(12) . ?
C47 H47 0.9300 . ?
C48 C49 1.277(14) . ?
C48 H48 0.9300 . ?
C49 H49 0.9300 . ?

loop_
_geom_torsion_atom_site_label_1
_geom_torsion_atom_site_label_2
_geom_torsion_atom_site_label_3
_geom_torsion_atom_site_label_4
_geom_torsion
_geom_torsion_site_symmetry_1
_geom_torsion_site_symmetry_2
_geom_torsion_site_symmetry_3
_geom_torsion_site_symmetry_4
_geom_torsion_publ_flag
C50 C51 C52 C53 0.0 . . . . ?
C51 C52 C53 C54 0.0 . . . . ?
C52 C53 C54 C55 0.0 . . . . ?
C53 C54 C55 N5 178.3(6) . . . . ?
C53 C54 C55 C50 0.0 . . . . ?
N5 C55 C50 C51 -178.3(6) . . . . ?
C54 C55 C50 C51 0.0 . . . . ?
N5 C55 C50 C49 4.2(7) . . . . ?
C54 C55 C50 C49 -177.4(6) . . . . ?
C52 C51 C50 C55 0.0 . . . . ?
C52 C51 C50 C49 177.3(7) . . . . ?
O1 C1 C2 C7 -11.9(9) . . . . ?
O2 C1 C2 C7 167.0(5) . . . . ?
O1 C1 C2 C3 169.2(6) . . . . ?
O2 C1 C2 C3 -11.8(8) . . . . ?
C7 C2 C3 C4 0.7(9) . . . . ?
C1 C2 C3 C4 179.6(6) . . . . ?
C2 C3 C4 C5 0.4(11) . . . . ?
C3 C4 C5 C6 -0.3(12) . . . . ?
C4 C5 C6 C7 -0.9(11) . . . . ?
C5 C6 C7 C2 2.0(10) . . . . ?
C5 C6 C7 N1 -177.8(6) . . . . ?
C3 C2 C7 C6 -1.9(9) . . . . ?
C1 C2 C7 C6 179.3(6) . . . . ?
C3 C2 C7 N1 178.0(5) . . . . ?
C1 C2 C7 N1 -0.9(9) . . . . ?
C8 N1 C7 C6 91.5(7) . . . . ?
C19 N1 C7 C6 -94.7(7) . . . . ?
C8 N1 C7 C2 -88.4(7) . . . . ?
C19 N1 C7 C2 85.5(7) . . . . ?
C19 N1 C8 O3 -175.2(6) . . . . ?
C7 N1 C8 O3 -1.9(8) . . . . ?
C19 N1 C8 C9 5.3(8) . . . . ?
C7 N1 C8 C9 178.6(5) . . . . ?
O3 C8 C9 C10 -3.0(9) . . . . ?
N1 C8 C9 C10 176.5(5) . . . . ?
O3 C8 C9 C20 175.0(6) . . . . ?
N1 C8 C9 C20 -5.5(8) . . . . ?
C20 C9 C10 C11 0.5(9) . . . . ?
C8 C9 C10 C11 178.5(6) . . . . ?
C9 C10 C11 C12 -0.5(9) . . . . ?
C10 C11 C12 C21 0.0(8) . . . . ?
C10 C11 C12 C13 -179.0(5) . . . . ?
C14 N2 C13 O5 -175.9(5) . . . . ?
C22 N2 C13 O5 -6.1(8) . . . . ?
C14 N2 C13 C12 3.6(7) . . . . ?
C22 N2 C13 C12 173.4(5) . . . . ?
C11 C12 C13 O5 -2.3(8) . . . . ?
C21 C12 C13 O5 178.7(5) . . . . ?
C11 C12 C13 N2 178.3(5) . . . . ?
C21 C12 C13 N2 -0.8(7) . . . . ?
C13 N2 C22 C23 84.7(7) . . . . ?
C14 N2 C22 C23 -104.6(6) . . . . ?
C13 N2 C22 C27 -95.9(6) . . . . ?
C14 N2 C22 C27 74.8(7) . . . . ?
C27 C22 C23 C24 -1.3(10) . . . . ?
N2 C22 C23 C24 178.1(6) . . . . ?
C22 C23 C24 C25 0.5(11) . . . . ?
C23 C24 C25 C26 -1.1(12) . . . . ?
C24 C25 C26 C27 2.5(12) . . . . ?
C23 C22 C27 C26 2.5(9) . . . . ?
N2 C22 C27 C26 -176.9(5) . . . . ?
C23 C22 C27 C28 -177.5(6) . . . . ?
N2 C22 C27 C28 3.2(8) . . . . ?
C25 C26 C27 C22 -3.1(10) . . . . ?
C25 C26 C27 C28 176.8(6) . . . . ?
C22 C27 C28 O7 13.4(9) . . . . ?
C26 C27 C28 O7 -166.5(6) . . . . ?
C22 C27 C28 O8 -167.2(5) . . . . ?
C26 C27 C28 O8 12.9(8) . . . . ?
C13 N2 C14 O6 175.9(5) . . . . ?
C22 N2 C14 O6 6.0(7) . . . . ?
C13 N2 C14 C15 -5.3(7) . . . . ?
C22 N2 C14 C15 -175.2(5) . . . . ?
O6 C14 C15 C16 2.4(8) . . . . ?
N2 C14 C15 C16 -176.3(5) . . . . ?
O6 C14 C15 C21 -176.9(5) . . . . ?
N2 C14 C15 C21 4.4(7) . . . . ?
C21 C15 C16 C17 1.0(8) . . . . ?
C14 C15 C16 C17 -178.3(5) . . . . ?
C15 C16 C17 C18 0.2(8) . . . . ?
C16 C17 C18 C20 -1.8(8) . . . . ?
C16 C17 C18 C19 178.1(5) . . . . ?
C8 N1 C19 O4 178.1(6) . . . . ?
C7 N1 C19 O4 4.9(8) . . . . ?
C8 N1 C19 C18 -1.2(8) . . . . ?
C7 N1 C19 C18 -174.5(5) . . . . ?
C17 C18 C19 O4 -2.0(9) . . . . ?
C20 C18 C19 O4 177.9(5) . . . . ?
C17 C18 C19 N1 177.3(5) . . . . ?
C20 C18 C19 N1 -2.7(7) . . . . ?
C10 C9 C20 C21 -0.1(8) . . . . ?
C8 C9 C20 C21 -178.1(5) . . . . ?
C10 C9 C20 C18 179.9(5) . . . . ?
C8 C9 C20 C18 1.9(8) . . . . ?
C17 C18 C20 C21 2.2(7) . . . . ?
C19 C18 C20 C21 -177.7(5) . . . . ?
C17 C18 C20 C9 -177.8(5) . . . . ?
C19 C18 C20 C9 2.3(8) . . . . ?
C16 C15 C21 C20 -0.6(8) . . . . ?
C14 C15 C21 C20 178.7(5) . . . . ?
C16 C15 C21 C12 178.7(5) . . . . ?
C14 C15 C21 C12 -2.0(8) . . . . ?
C9 C20 C21 C15 179.0(5) . . . . ?
C18 C20 C21 C15 -1.0(7) . . . . ?
C9 C20 C21 C12 -0.3(7) . . . . ?
C18 C20 C21 C12 179.7(5) . . . . ?
C11 C12 C21 C15 -178.9(5) . . . . ?
C13 C12 C21 C15 0.2(7) . . . . ?
C11 C12 C21 C20 0.4(7) . . . . ?
C13 C12 C21 C20 179.4(5) . . . . ?
C46 N4 C38 C39 -0.6(13) . . . . ?
N4 C38 C39 C40 1.0(15) . . . . ?
C38 C39 C40 C41 -0.6(12) . . . . ?
C39 C40 C41 C42 -176.9(8) . . . . ?
C39 C40 C41 C46 0.1(10) . . . . ?
C46 C41 C42 C43 2.0(12) . . . . ?
C40 C41 C42 C43 178.7(8) . . . . ?
C41 C42 C43 C44 -1.2(16) . . . . ?
C42 C43 C44 C45 0.7(17) . . . . ?
C43 C44 C45 C46 -0.7(12) . . . . ?
C38 N4 C46 C41 0.0(11) . . . . ?
C38 N4 C46 C45 179.3(6) . . . . ?
C42 C41 C46 N4 177.0(7) . . . . ?
C40 C41 C46 N4 0.2(10) . . . . ?
C42 C41 C46 C45 -2.2(11) . . . . ?
C40 C41 C46 C45 -179.0(6) . . . . ?
C44 C45 C46 N4 -177.9(7) . . . . ?
C44 C45 C46 C41 1.4(9) . . . . ?
C37 N3 C29 C30 -2.4(12) . . . . ?
N3 C29 C30 C31 -0.8(17) . . . . ?
C29 C30 C31 C32 5(2) . . . . ?
C30 C31 C32 C33 178.5(12) . . . . ?
C30 C31 C32 C37 -4.7(16) . . . . ?
C37 C32 C33 C34 2(2) . . . . ?
C31 C32 C33 C34 178.5(13) . . . . ?
C32 C33 C34 C35 0(2) . . . . ?
C33 C34 C35 C36 -2(2) . . . . ?
C34 C35 C36 C37 1.3(13) . . . . ?
C29 N3 C37 C36 -177.6(7) . . . . ?
C29 N3 C37 C32 2.0(10) . . . . ?
C35 C36 C37 N3 -179.9(6) . . . . ?
C35 C36 C37 C32 0.5(10) . . . . ?
C33 C32 C37 N3 178.3(9) . . . . ?
C31 C32 C37 N3 1.3(11) . . . . ?
C33 C32 C37 C36 -2.1(12) . . . . ?
C31 C32 C37 C36 -179.1(8) . . . . ?
C50 C55 N5 C47 -2.1(9) . . . . ?
C54 C55 N5 C47 179.5(6) . . . . ?
C55 N5 C47 C48 -2.5(12) . . . . ?
N5 C47 C48 C49 5.0(14) . . . . ?
C47 C48 C49 C50 -2.6(15) . . . . ?
C55 C50 C49 C48 -1.9(12) . . . . ?
C51 C50 C49 C48 -179.2(7) . . . . ?

loop_
_cod_related_entry_id
_cod_related_entry_database
_cod_related_entry_code
1 ChemSpider 30653621
